data_7103116
loop_
_publ_author_name
'Wan, Li'
'Pi, Chengfu'
'Zhang, Lan'
'Zheng, Wenjun'
'Weng, Linhong'
'Chen, Zhenxia'
'Zhang, Yong'

_publ_section_title
;
 Structural diversity of 1,2,4-diazaphospholide complexes with alkali
 metals.
;
_journal_issue 19
_journal_name_full 'Chemical communications (Cambridge, England)'
_journal_page_first 2266
_journal_page_last 2268
_journal_paper_doi 10.1039/b800222c
_journal_year 2008
_chemical_formula_sum 'C24 H44 K2 N4 O3 P2'
_chemical_formula_weight 576.77
_chemical_name_systematic
;
?
;
_space_group_IT_number 14
_symmetry_cell_setting monoclinic
_symmetry_space_group_name_Hall '-P 2ybc'
_symmetry_space_group_name_H-M 'P 1 21/c 1'
_atom_sites_solution_hydrogens geom
_atom_sites_solution_primary direct
_atom_sites_solution_secondary difmap
_audit_creation_method SHELXL-97
_cell_angle_alpha 90.00
_cell_angle_beta 91.272(5)
_cell_angle_gamma 90.00
_cell_formula_units_Z 4
_cell_length_a 11.350(4)
_cell_length_b 14.531(5)
_cell_length_c 20.237(7)
_cell_measurement_temperature 293(2)
_cell_volume 3337(2)
_computing_structure_refinement 'SHELXL-97 (Sheldrick, 1997)'
_computing_structure_solution 'SHELXS-97 (Sheldrick, 1990)'
_diffrn_ambient_temperature 293(2)
_diffrn_measured_fraction_theta_full 0.998
_diffrn_measured_fraction_theta_max 0.998
_diffrn_radiation_monochromator graphite
_diffrn_radiation_source 'fine-focus sealed tube'
_diffrn_radiation_type MoK\a
_diffrn_radiation_wavelength 0.71073
_diffrn_reflns_av_R_equivalents 0.0527
_diffrn_reflns_av_sigmaI/netI 0.0538
_diffrn_reflns_limit_h_max 11
_diffrn_reflns_limit_h_min -13
_diffrn_reflns_limit_k_max 17
_diffrn_reflns_limit_k_min -14
_diffrn_reflns_limit_l_max 24
_diffrn_reflns_limit_l_min -23
_diffrn_reflns_number 13743
_diffrn_reflns_theta_full 25.00
_diffrn_reflns_theta_max 25.00
_diffrn_reflns_theta_min 1.73
_exptl_absorpt_coefficient_mu 0.408
_exptl_absorpt_correction_T_max 0.9414
_exptl_absorpt_correction_T_min 0.9229
_exptl_absorpt_correction_type multi-scan
_exptl_absorpt_process_details sadabs
_exptl_crystal_density_diffrn 1.148
_exptl_crystal_density_method 'not measured'
_exptl_crystal_F_000 1232
_exptl_crystal_size_max 0.20
_exptl_crystal_size_mid 0.18
_exptl_crystal_size_min 0.15
_refine_diff_density_max 0.312
_refine_diff_density_min -0.201
_refine_diff_density_rms 0.051
_refine_ls_extinction_method none
_refine_ls_goodness_of_fit_ref 0.827
_refine_ls_hydrogen_treatment constr
_refine_ls_matrix_type full
_refine_ls_number_parameters 431
_refine_ls_number_reflns 5864
_refine_ls_number_restraints 10
_refine_ls_restrained_S_all 0.829
_refine_ls_R_factor_all 0.0783
_refine_ls_R_factor_gt 0.0473
_refine_ls_shift/su_max 0.006
_refine_ls_shift/su_mean 0.000
_refine_ls_structure_factor_coef Fsqd
_refine_ls_weighting_details 'calc w=1/[\s^2^(Fo^2^)+(0.0824P)^2^+0.6276P] where P=(Fo^2^+2Fc^2^)/3'
_refine_ls_weighting_scheme calc
_refine_ls_wR_factor_gt 0.1171
_refine_ls_wR_factor_ref 0.1351
_reflns_number_gt 3636
_reflns_number_total 5864
_reflns_threshold_expression >2sigma(I)
_cod_data_source_file b800222c.txt
_cod_data_source_block f60829a
_cod_depositor_comments
;
The following automatic conversions were performed:
'_symmetry_cell_setting' value 'Monoclinic' changed to 'monoclinic'
according to '/home/saulius/struct/CIF-dictionaries/cif_core.dic'
dictionary named 'cif_core.dic' version 2.4.1 from 2010-06-29.

Automatic conversion script
Id: cif_fix_enum 1527 2010-12-29 10:47:43Z saulius 
;
_cod_original_sg_symbol_H-M P2(1)/c
_cod_database_code 7103116

loop_
_symmetry_equiv_pos_as_xyz
'x, y, z'
'-x, y+1/2, -z+1/2'
'-x, -y, -z'
'x, -y-1/2, z-1/2'

loop_
_atom_site_label
_atom_site_type_symbol
_atom_site_fract_x
_atom_site_fract_y
_atom_site_fract_z
_atom_site_U_iso_or_equiv
_atom_site_adp_type
_atom_site_occupancy
_atom_site_symmetry_multiplicity
_atom_site_calc_flag
_atom_site_refinement_flags
_atom_site_disorder_assembly
_atom_site_disorder_group
K1 K 0.12093(6) 0.58767(4) 0.74497(3) 0.0633(2) Uani 1 1 d . . 4
K2 K 0.10006(8) 0.58239(5) 0.94375(3) 0.0781(2) Uani 1 1 d . . 4
P1 P 0.26067(10) 0.79815(7) 0.93663(5) 0.0926(3) Uani 1 1 d . . 4
P2 P 0.01471(7) 0.38728(5) 0.87353(3) 0.0560(2) Uani 1 1 d . A 4
N1 N 0.1326(2) 0.71677(16) 0.84710(11) 0.0638(6) Uani 1 1 d . . 4
N2 N 0.2401(2) 0.67415(16) 0.84614(12) 0.0654(6) Uani 1 1 d . . 4
N3 N -0.1104(2) 0.25214(17) 0.82717(12) 0.0682(6) Uani 1 1 d . . 4
N4 N 0.0135(2) 0.21861(16) 0.83254(12) 0.0686(7) Uani 1 1 d . . 4
O2 O 0.0553(2) 0.46399(13) 0.83212(9) 0.0752(6) Uani 1 1 d . A 4
O3 O 0.0123(2) 0.40399(13) 0.94602(9) 0.0741(6) Uani 1 1 d . . 4
C1 C 0.0157(4) 0.8364(3) 0.89835(18) 0.0896(11) Uani 0.640(14) 1 d P . 1
C2 C -0.0050(11) 0.8934(10) 0.8401(6) 0.146(8) Uani 0.640(14) 1 d P . 1
H2A H -0.0777 0.9264 0.8444 0.219 Uiso 0.640(14) 1 calc PR . 1
H2B H -0.0097 0.8550 0.8015 0.219 Uiso 0.640(14) 1 calc PR . 1
H2C H 0.0587 0.9364 0.8359 0.219 Uiso 0.640(14) 1 calc PR . 1
C3 C 0.0081(14) 0.8837(10) 0.9639(6) 0.154(7) Uani 0.640(14) 1 d P . 1
H3A H 0.0222 0.8399 0.9987 0.231 Uiso 0.640(14) 1 calc PR . 1
H3B H -0.0689 0.9099 0.9683 0.231 Uiso 0.640(14) 1 calc PR . 1
H3C H 0.0663 0.9316 0.9668 0.231 Uiso 0.640(14) 1 calc PR . 1
C4 C -0.0919(6) 0.7645(6) 0.9013(6) 0.113(3) Uani 0.640(14) 1 d P . 1
H4A H -0.0819 0.7258 0.9394 0.170 Uiso 0.640(14) 1 calc PR . 1
H4B H -0.0933 0.7273 0.8621 0.170 Uiso 0.640(14) 1 calc PR . 1
H4C H -0.1648 0.7976 0.9041 0.170 Uiso 0.640(14) 1 calc PR . 1
C1' C 0.0157(4) 0.8364(3) 0.89835(18) 0.0896(11) Uani 0.360(14) 1 d P . 2
C2' C 0.061(2) 0.9477(10) 0.8906(15) 0.165(10) Uani 0.360(14) 1 d P . 2
H2'1 H 0.1217 0.9605 0.9233 0.247 Uiso 0.360(14) 1 calc PR . 2
H2'2 H -0.0041 0.9883 0.8968 0.247 Uiso 0.360(14) 1 calc PR . 2
H2'3 H 0.0922 0.9569 0.8473 0.247 Uiso 0.360(14) 1 calc PR . 2
C3' C -0.015(3) 0.836(2) 0.9664(14) 0.21(2) Uani 0.360(14) 1 d P . 2
H3'1 H 0.0540 0.8241 0.9933 0.318 Uiso 0.360(14) 1 calc PR . 2
H3'2 H -0.0727 0.7891 0.9737 0.318 Uiso 0.360(14) 1 calc PR . 2
H3'3 H -0.0471 0.8950 0.9779 0.318 Uiso 0.360(14) 1 calc PR . 2
C4' C -0.065(2) 0.828(3) 0.8464(14) 0.26(3) Uani 0.360(14) 1 d P . 2
H4'1 H -0.0240 0.8270 0.8054 0.396 Uiso 0.360(14) 1 calc PR . 2
H4'2 H -0.1184 0.8791 0.8466 0.396 Uiso 0.360(14) 1 calc PR . 2
H4'3 H -0.1083 0.7716 0.8510 0.396 Uiso 0.360(14) 1 calc PR . 2
C5 C 0.1301(3) 0.7834(2) 0.89132(14) 0.0676(8) Uani 1 1 d . . .
C6 C 0.3166(3) 0.7089(2) 0.88914(15) 0.0694(8) Uani 1 1 d . . .
C7 C 0.4386(3) 0.6668(3) 0.8922(2) 0.0993(12) Uani 1 1 d . . .
C8 C 0.4274(5) 0.5663(4) 0.9100(4) 0.193(3) Uani 1 1 d . . .
H8A H 0.5041 0.5385 0.9116 0.290 Uiso 1 1 calc R . .
H8B H 0.3790 0.5357 0.8773 0.290 Uiso 1 1 calc R . .
H8C H 0.3919 0.5608 0.9524 0.290 Uiso 1 1 calc R . .
C9 C 0.4993(4) 0.6806(5) 0.8287(3) 0.170(3) Uani 1 1 d . . .
H9A H 0.5763 0.6534 0.8315 0.255 Uiso 1 1 calc R . .
H9B H 0.5064 0.7453 0.8200 0.255 Uiso 1 1 calc R . .
H9C H 0.4544 0.6520 0.7936 0.255 Uiso 1 1 calc R . .
C10 C 0.5106(3) 0.7119(2) 0.94848(15) 0.214(4) Uani 1 1 d . . .
H10A H 0.5885 0.6862 0.9501 0.322 Uiso 1 1 calc R . .
H10B H 0.4729 0.7008 0.9897 0.322 Uiso 1 1 calc R . .
H10C H 0.5154 0.7770 0.9409 0.322 Uiso 1 1 calc R . .
C11 C -0.2410(3) 0.3813(2) 0.83821(15) 0.0841(10) Uani 0.439(17) 1 d PR A 1
C12 C -0.2966(3) 0.3910(2) 0.90107(15) 0.130(8) Uani 0.439(17) 1 d PR A 1
H12A H -0.3715 0.4210 0.8949 0.195 Uiso 0.439(17) 1 d PR A 1
H12B H -0.2473 0.4272 0.9301 0.195 Uiso 0.439(17) 1 d PR A 1
H12C H -0.3083 0.3313 0.9201 0.195 Uiso 0.439(17) 1 d PR A 1
C13 C -0.3284(17) 0.3241(18) 0.7889(10) 0.156(9) Uani 0.439(17) 1 d P A 1
H13A H -0.2923 0.3172 0.7467 0.234 Uiso 0.439(17) 1 calc PR A 1
H13B H -0.4015 0.3567 0.7833 0.234 Uiso 0.439(17) 1 calc PR A 1
H13C H -0.3432 0.2644 0.8073 0.234 Uiso 0.439(17) 1 calc PR A 1
C14 C -0.232(3) 0.4787(13) 0.7997(16) 0.154(10) Uani 0.439(17) 1 d P A 1
H14A H -0.1926 0.4697 0.7586 0.231 Uiso 0.439(17) 1 calc PR A 1
H14B H -0.1877 0.5216 0.8265 0.231 Uiso 0.439(17) 1 calc PR A 1
H14C H -0.3095 0.5025 0.7911 0.231 Uiso 0.439(17) 1 calc PR A 1
C11' C -0.2410(3) 0.3813(2) 0.83821(15) 0.0841(10) Uani 0.561(17) 1 d P A 2
C12' C -0.2509(12) 0.4418(13) 0.9028(7) 0.194(8) Uani 0.561(17) 1 d P A 2
H12D H -0.2559 0.4022 0.9406 0.291 Uiso 0.561(17) 1 calc PR A 2
H12E H -0.3202 0.4795 0.8995 0.291 Uiso 0.561(17) 1 calc PR A 2
H12F H -0.1825 0.4803 0.9074 0.291 Uiso 0.561(17) 1 calc PR A 2
C13' C -0.3389(10) 0.3112(12) 0.8368(10) 0.157(7) Uani 0.561(17) 1 d P A 2
H13D H -0.3345 0.2748 0.8764 0.236 Uiso 0.561(17) 1 calc PR A 2
H13E H -0.3310 0.2721 0.7990 0.236 Uiso 0.561(17) 1 calc PR A 2
H13F H -0.4136 0.3423 0.8343 0.236 Uiso 0.561(17) 1 calc PR A 2
C14' C -0.2415(16) 0.4330(15) 0.7797(12) 0.160(8) Uani 0.561(17) 1 d P A 2
H14D H -0.3164 0.4629 0.7739 0.240 Uiso 0.561(17) 1 calc PR A 2
H14E H -0.2280 0.3930 0.7429 0.240 Uiso 0.561(17) 1 calc PR A 2
H14F H -0.1803 0.4786 0.7824 0.240 Uiso 0.561(17) 1 calc PR A 2
C15 C -0.1228(3) 0.3351(2) 0.84390(13) 0.0609(7) Uani 1 1 d . . .
C16 C 0.0860(3) 0.27809(19) 0.85396(13) 0.0587(7) Uani 1 1 d . . .
C17 C 0.2152(3) 0.2563(3) 0.85903(18) 0.0831(9) Uani 0.29(2) 1 d P A 3
C18 C 0.2917(16) 0.3455(17) 0.862(3) 0.22(3) Uani 0.29(2) 1 d P A 3
H18A H 0.2856 0.3737 0.9043 0.335 Uiso 0.29(2) 1 calc PR A 3
H18B H 0.2641 0.3876 0.8282 0.335 Uiso 0.29(2) 1 calc PR A 3
H18C H 0.3725 0.3300 0.8539 0.335 Uiso 0.29(2) 1 calc PR A 3
C19 C 0.256(2) 0.204(3) 0.7983(11) 0.18(2) Uani 0.29(2) 1 d P A 3
H19A H 0.3391 0.1918 0.8029 0.268 Uiso 0.29(2) 1 calc PR A 3
H19B H 0.2420 0.2413 0.7596 0.268 Uiso 0.29(2) 1 calc PR A 3
H19C H 0.2137 0.1476 0.7942 0.268 Uiso 0.29(2) 1 calc PR A 3
C20 C 0.2412(15) 0.196(2) 0.9165(11) 0.126(12) Uani 0.29(2) 1 d P A 3
H20A H 0.1930 0.2138 0.9527 0.189 Uiso 0.29(2) 1 calc PR A 3
H20B H 0.3229 0.2018 0.9293 0.189 Uiso 0.29(2) 1 calc PR A 3
H20C H 0.2247 0.1332 0.9047 0.189 Uiso 0.29(2) 1 calc PR A 3
C17' C 0.2152(3) 0.2563(3) 0.85903(18) 0.0831(9) Uani 0.71(2) 1 d P A 4
C18' C 0.2660(6) 0.2974(11) 0.9215(4) 0.151(7) Uani 0.71(2) 1 d P A 4
H18D H 0.3487 0.2840 0.9247 0.226 Uiso 0.71(2) 1 calc PR A 4
H18E H 0.2271 0.2717 0.9589 0.226 Uiso 0.71(2) 1 calc PR A 4
H18F H 0.2546 0.3629 0.9208 0.226 Uiso 0.71(2) 1 calc PR A 4
C19' C 0.2704(8) 0.3021(12) 0.8021(5) 0.162(6) Uani 0.71(2) 1 d P A 4
H19D H 0.3538 0.2910 0.8036 0.242 Uiso 0.71(2) 1 calc PR A 4
H19E H 0.2559 0.3671 0.8041 0.242 Uiso 0.71(2) 1 calc PR A 4
H19F H 0.2373 0.2778 0.7617 0.242 Uiso 0.71(2) 1 calc PR A 4
C20' C 0.2335(9) 0.1517(6) 0.8599(12) 0.238(12) Uani 0.71(2) 1 d P A 4
H20D H 0.3163 0.1384 0.8632 0.357 Uiso 0.71(2) 1 calc PR A 4
H20E H 0.2014 0.1256 0.8198 0.357 Uiso 0.71(2) 1 calc PR A 4
H20F H 0.1944 0.1258 0.8971 0.357 Uiso 0.71(2) 1 calc PR A 4
O1 O 0.322(3) 0.535(3) 0.6721(15) 0.121(9) Uani 0.287(16) 1 d P B 5
C21 C 0.427(3) 0.511(4) 0.6789(15) 0.19(2) Uani 0.287(16) 1 d PD B 5
H21A H 0.4349 0.4590 0.7088 0.228 Uiso 0.287(16) 1 calc PR B 5
H21B H 0.4753 0.5613 0.6950 0.228 Uiso 0.287(16) 1 calc PR B 5
C22 C 0.457(3) 0.485(2) 0.6102(15) 0.20(2) Uani 0.287(16) 1 d PD B 5
H22A H 0.5246 0.5205 0.5972 0.244 Uiso 0.287(16) 1 calc PR B 5
H22B H 0.4792 0.4205 0.6099 0.244 Uiso 0.287(16) 1 calc PR B 5
C23 C 0.362(3) 0.499(2) 0.5604(11) 0.147(9) Uani 0.287(16) 1 d PDU B 5
H23A H 0.3894 0.5283 0.5206 0.177 Uiso 0.287(16) 1 calc PR B 5
H23B H 0.3208 0.4420 0.5492 0.177 Uiso 0.287(16) 1 calc PR B 5
C24 C 0.2958(5) 0.5569(5) 0.5991(3) 0.1458(19) Uani 0.287(16) 1 d P B 5
H24A H 0.2126 0.5486 0.5890 0.175 Uiso 0.287(16) 1 calc PR B 5
H24B H 0.3161 0.6205 0.5901 0.175 Uiso 0.287(16) 1 calc PR B 5
O1' O 0.2838(11) 0.5207(7) 0.6608(5) 0.092(2) Uani 0.713(16) 1 d P B 6
C21' C 0.3867(13) 0.4665(9) 0.6745(7) 0.143(5) Uani 0.713(16) 1 d PD B 6
H21C H 0.3722 0.4030 0.6620 0.171 Uiso 0.713(16) 1 calc PR B 6
H21D H 0.4059 0.4683 0.7214 0.171 Uiso 0.713(16) 1 calc PR B 6
C22' C 0.4859(11) 0.5038(15) 0.6366(10) 0.217(8) Uani 0.713(16) 1 d PD B 6
H22C H 0.5370 0.5419 0.6643 0.260 Uiso 0.713(16) 1 calc PR B 6
H22D H 0.5320 0.4548 0.6175 0.260 Uiso 0.713(16) 1 calc PR B 6
C23' C 0.4256(9) 0.5585(11) 0.5853(6) 0.169(6) Uani 0.713(16) 1 d PD B 6
H23C H 0.4399 0.5326 0.5420 0.202 Uiso 0.713(16) 1 calc PR B 6
H23D H 0.4547 0.6213 0.5861 0.202 Uiso 0.713(16) 1 calc PR B 6
C24' C 0.2958(5) 0.5569(5) 0.5991(3) 0.1458(19) Uani 0.713(16) 1 d P B 6
H24C H 0.2637 0.6188 0.5973 0.175 Uiso 0.713(16) 1 calc PR B 6
H24D H 0.2541 0.5194 0.5665 0.175 Uiso 0.713(16) 1 calc PR B 6

loop_
_atom_site_aniso_label
_atom_site_aniso_U_11
_atom_site_aniso_U_22
_atom_site_aniso_U_33
_atom_site_aniso_U_23
_atom_site_aniso_U_13
_atom_site_aniso_U_12
K1 0.0846(5) 0.0522(4) 0.0535(3) 0.0047(3) 0.0060(3) 0.0025(3)
K2 0.1220(6) 0.0597(4) 0.0535(4) -0.0054(3) 0.0197(4) -0.0168(4)
P1 0.1017(8) 0.0888(7) 0.0867(6) -0.0300(5) -0.0094(5) 0.0009(5)
P2 0.0748(5) 0.0458(4) 0.0478(4) -0.0049(3) 0.0088(3) -0.0010(3)
N1 0.0720(18) 0.0600(14) 0.0597(14) -0.0005(11) 0.0072(12) 0.0044(12)
N2 0.0680(17) 0.0620(15) 0.0665(15) -0.0050(12) 0.0076(12) 0.0018(12)
N3 0.0629(16) 0.0641(16) 0.0777(16) -0.0154(13) 0.0038(12) -0.0002(12)
N4 0.0674(17) 0.0564(14) 0.0821(17) -0.0153(12) 0.0030(13) 0.0061(12)
O2 0.1096(17) 0.0565(11) 0.0600(12) 0.0030(9) 0.0123(11) -0.0116(11)
O3 0.1130(18) 0.0581(12) 0.0516(11) -0.0121(9) 0.0131(11) -0.0065(11)
C1 0.105(3) 0.085(2) 0.079(2) 0.0025(19) 0.019(2) 0.034(2)
C2 0.137(11) 0.155(11) 0.148(11) 0.088(10) 0.053(9) 0.081(9)
C3 0.173(10) 0.161(13) 0.128(10) -0.075(10) -0.011(8) 0.079(9)
C4 0.076(5) 0.126(6) 0.138(8) 0.001(5) 0.022(5) 0.022(4)
C1' 0.105(3) 0.085(2) 0.079(2) 0.0025(19) 0.019(2) 0.034(2)
C2' 0.20(2) 0.065(8) 0.23(2) 0.018(11) 0.065(17) 0.053(10)
C3' 0.23(3) 0.20(3) 0.22(3) 0.10(2) 0.15(3) 0.16(3)
C4' 0.12(2) 0.51(7) 0.16(3) -0.16(4) -0.051(19) 0.15(3)
C5 0.088(2) 0.0581(17) 0.0566(16) 0.0007(14) 0.0091(15) 0.0087(15)
C6 0.070(2) 0.074(2) 0.0642(18) 0.0029(15) 0.0055(15) -0.0002(16)
C7 0.070(3) 0.128(3) 0.100(3) 0.003(2) 0.003(2) 0.013(2)
C8 0.123(5) 0.149(5) 0.309(8) 0.079(5) 0.040(5) 0.070(4)
C9 0.100(4) 0.279(8) 0.133(4) 0.031(4) 0.042(3) 0.054(4)
C10 0.093(4) 0.361(11) 0.187(6) -0.083(6) -0.055(4) 0.051(5)
C11 0.077(2) 0.097(3) 0.079(2) 0.001(2) 0.0089(18) 0.028(2)
C12 0.097(10) 0.219(18) 0.076(8) 0.031(10) 0.027(7) 0.062(11)
C13 0.102(11) 0.19(2) 0.172(15) -0.052(17) -0.032(12) 0.045(12)
C14 0.168(15) 0.098(12) 0.20(2) 0.077(13) 0.052(13) 0.064(11)
C11' 0.077(2) 0.097(3) 0.079(2) 0.001(2) 0.0089(18) 0.028(2)
C12' 0.097(9) 0.266(17) 0.218(12) -0.140(11) -0.016(7) 0.106(11)
C13' 0.053(5) 0.192(11) 0.23(2) 0.026(16) -0.012(9) -0.001(6)
C14' 0.103(9) 0.18(2) 0.194(16) 0.091(16) 0.010(9) 0.072(13)
C15 0.0663(19) 0.0591(17) 0.0577(16) -0.0037(13) 0.0101(13) 0.0074(14)
C16 0.0620(19) 0.0601(17) 0.0542(15) -0.0068(13) 0.0047(13) 0.0029(14)
C17 0.065(2) 0.095(3) 0.089(2) -0.009(2) 0.0017(18) 0.0123(18)
C18 0.046(10) 0.15(2) 0.47(9) 0.11(3) -0.02(2) -0.016(11)
C19 0.115(17) 0.32(5) 0.102(13) -0.07(2) -0.001(12) 0.14(3)
C20 0.069(10) 0.17(3) 0.136(16) 0.056(16) -0.020(10) 0.015(13)
C17' 0.065(2) 0.095(3) 0.089(2) -0.009(2) 0.0017(18) 0.0123(18)
C18' 0.073(5) 0.26(2) 0.116(6) -0.030(8) -0.030(4) 0.013(7)
C19' 0.068(5) 0.307(19) 0.112(6) 0.023(9) 0.028(4) 0.021(8)
C20' 0.126(8) 0.108(7) 0.48(4) -0.053(12) -0.080(14) 0.062(6)
O1 0.09(2) 0.193(19) 0.085(9) -0.042(10) 0.010(10) -0.017(12)
C21 0.13(3) 0.24(5) 0.20(3) -0.04(4) -0.10(3) 0.04(3)
C22 0.16(3) 0.22(4) 0.24(4) 0.07(3) 0.11(3) 0.14(3)
C23 0.136(12) 0.163(12) 0.143(12) 0.000(9) 0.027(9) -0.003(9)
C24 0.142(5) 0.188(6) 0.109(4) 0.011(4) 0.036(3) 0.008(4)
O1' 0.078(6) 0.106(4) 0.091(5) 0.007(4) 0.020(4) 0.004(3)
C21' 0.124(11) 0.132(9) 0.174(12) 0.039(7) 0.048(9) 0.028(7)
C22' 0.109(9) 0.217(16) 0.33(2) 0.024(16) 0.066(11) -0.034(10)
C23' 0.109(8) 0.247(13) 0.152(8) 0.060(9) 0.048(6) 0.010(8)
C24' 0.142(5) 0.188(6) 0.109(4) 0.011(4) 0.036(3) 0.008(4)

loop_
_atom_type_symbol
_atom_type_description
_atom_type_scat_dispersion_real
_atom_type_scat_dispersion_imag
_atom_type_scat_source
C C 0.0033 0.0016 'International Tables Vol C Tables 4.2.6.8 and 6.1.1.4'
H H 0.0000 0.0000 'International Tables Vol C Tables 4.2.6.8 and 6.1.1.4'
N N 0.0061 0.0033 'International Tables Vol C Tables 4.2.6.8 and 6.1.1.4'
O O 0.0106 0.0060 'International Tables Vol C Tables 4.2.6.8 and 6.1.1.4'
K K 0.2009 0.2494 'International Tables Vol C Tables 4.2.6.8 and 6.1.1.4'
P P 0.1023 0.0942 'International Tables Vol C Tables 4.2.6.8 and 6.1.1.4'

loop_
_geom_angle_atom_site_label_1
_geom_angle_atom_site_label_2
_geom_angle_atom_site_label_3
_geom_angle
_geom_angle_site_symmetry_1
_geom_angle_site_symmetry_3
_geom_angle_publ_flag
O2 K1 N2 87.41(7) . . ?
O2 K1 N1 88.41(7) . . ?
N2 K1 N1 28.66(7) . . ?
O2 K1 N3 157.01(8) . 2_556 ?
N2 K1 N3 90.73(8) . 2_556 ?
N1 K1 N3 79.25(7) . 2_556 ?
O2 K1 N4 131.31(8) . 2_556 ?
N2 K1 N4 110.57(8) . 2_556 ?
N1 K1 N4 88.58(8) . 2_556 ?
N3 K1 N4 30.37(7) 2_556 2_556 ?
O2 K1 K2 45.31(4) . . ?
N2 K1 K2 45.69(5) . . ?
N1 K1 K2 43.76(5) . . ?
N3 K1 K2 122.20(6) 2_556 . ?
N4 K1 K2 120.87(6) 2_556 . ?
O3 K2 O3 82.76(6) 3_567 . ?
O3 K2 N1 128.46(7) 3_567 . ?
O3 K2 N1 135.79(7) . . ?
O3 K2 O2 129.62(7) 3_567 . ?
O3 K2 O2 52.96(5) . . ?
N1 K2 O2 83.80(7) . . ?
O3 K2 N2 147.01(7) 3_567 . ?
O3 K2 N2 130.17(6) . . ?
N1 K2 N2 27.82(7) . . ?
O2 K2 N2 80.17(7) . . ?
O3 K2 C5 106.20(7) 3_567 . ?
O3 K2 C5 156.73(8) . . ?
N1 K2 C5 24.92(7) . . ?
O2 K2 C5 108.11(7) . . ?
N2 K2 C5 43.24(7) . . ?
O3 K2 C6 129.16(7) 3_567 . ?
O3 K2 C6 143.14(7) . . ?
N1 K2 C6 42.34(7) . . ?
O2 K2 C6 101.02(7) . . ?
N2 K2 C6 23.54(7) . . ?
C5 K2 C6 43.49(8) . . ?
O3 K2 P2 106.81(5) 3_567 . ?
O3 K2 P2 26.53(4) . . ?
N1 K2 P2 109.90(6) . . ?
O2 K2 P2 26.43(4) . . ?
N2 K2 P2 105.21(5) . . ?
C5 K2 P2 133.46(6) . . ?
C6 K2 P2 123.38(6) . . ?
O3 K2 P1 102.97(5) 3_567 . ?
O3 K2 P1 170.73(6) . . ?
N1 K2 P1 45.13(5) . . ?
O2 K2 P1 124.43(5) . . ?
N2 K2 P1 44.76(5) . . ?
C5 K2 P1 28.58(6) . . ?
C6 K2 P1 28.63(6) . . ?
P2 K2 P1 149.97(3) . . ?
O3 K2 K1 153.39(6) 3_567 . ?
O3 K2 K1 93.63(4) . . ?
N1 K2 K1 43.73(5) . . ?
O2 K2 K1 40.68(4) . . ?
N2 K2 K1 42.64(5) . . ?
C5 K2 K1 68.59(5) . . ?
C6 K2 K1 65.95(6) . . ?
P2 K2 K1 67.11(2) . . ?
P1 K2 K1 84.46(2) . . ?
O3 K2 K2 43.04(4) 3_567 3_567 ?
O3 K2 K2 39.73(4) . 3_567 ?
N1 K2 K2 153.36(7) . 3_567 ?
O2 K2 K2 89.80(5) . 3_567 ?
N2 K2 K2 169.78(6) . 3_567 ?
C5 K2 K2 144.26(7) . 3_567 ?
C6 K2 K2 163.18(6) . 3_567 ?
P2 K2 K2 64.59(3) . 3_567 ?
P1 K2 K2 145.44(3) . 3_567 ?
K1 K2 K2 128.28(3) . 3_567 ?
C5 P1 C6 86.21(15) . . ?
C5 P1 K2 59.45(10) . . ?
C6 P1 K2 64.43(11) . . ?
O2 P2 O3 116.73(11) . . ?
O2 P2 C15 113.77(13) . . ?
O3 P2 C15 110.94(13) . . ?
O2 P2 C16 112.79(13) . . ?
O3 P2 C16 111.90(12) . . ?
C15 P2 C16 87.03(13) . . ?
O2 P2 K2 60.25(8) . . ?
O3 P2 K2 56.50(8) . . ?
C15 P2 K2 137.54(9) . . ?
C16 P2 K2 135.24(10) . . ?
C5 N1 N2 112.0(2) . . ?
C5 N1 K1 173.7(2) . . ?
N2 N1 K1 73.34(14) . . ?
C5 N1 K2 91.89(17) . . ?
N2 N1 K2 79.96(14) . . ?
K1 N1 K2 92.51(8) . . ?
C6 N2 N1 113.1(2) . . ?
C6 N2 K1 168.4(2) . . ?
N1 N2 K1 77.99(15) . . ?
C6 N2 K2 95.14(18) . . ?
N1 N2 K2 72.23(14) . . ?
K1 N2 K2 91.67(8) . . ?
C15 N3 N4 113.8(2) . . ?
C15 N3 K1 162.1(2) . 2_546 ?
N4 N3 K1 77.78(13) . 2_546 ?
C16 N4 N3 114.1(2) . . ?
C16 N4 K1 166.3(2) . 2_546 ?
N3 N4 K1 71.85(13) . 2_546 ?
P2 O2 K1 172.66(12) . . ?
P2 O2 K2 93.32(9) . . ?
K1 O2 K2 94.02(7) . . ?
P2 O3 K2 151.41(14) . 3_567 ?
P2 O3 K2 96.98(9) . . ?
K2 O3 K2 97.24(6) 3_567 . ?
C2 C1 C3 116.4(8) . . ?
C2 C1 C5 109.6(5) . . ?
C3 C1 C5 112.4(6) . . ?
C2 C1 C4 106.9(7) . . ?
C3 C1 C4 101.9(7) . . ?
C5 C1 C4 109.0(4) . . ?
C1 C2 H2A 109.5 . . ?
C1 C2 H2B 109.5 . . ?
H2A C2 H2B 109.5 . . ?
C1 C2 H2C 109.5 . . ?
H2A C2 H2C 109.5 . . ?
H2B C2 H2C 109.5 . . ?
C1 C3 H3A 109.5 . . ?
C1 C3 H3B 109.5 . . ?
H3A C3 H3B 109.5 . . ?
C1 C3 H3C 109.5 . . ?
H3A C3 H3C 109.5 . . ?
H3B C3 H3C 109.5 . . ?
C1 C4 H4A 109.5 . . ?
C1 C4 H4B 109.5 . . ?
H4A C4 H4B 109.5 . . ?
C1 C4 H4C 109.5 . . ?
H4A C4 H4C 109.5 . . ?
H4B C4 H4C 109.5 . . ?
H2'1 C2' H2'2 109.5 . . ?
H2'1 C2' H2'3 109.5 . . ?
H2'2 C2' H2'3 109.5 . . ?
H3'1 C3' H3'2 109.5 . . ?
H3'1 C3' H3'3 109.5 . . ?
H3'2 C3' H3'3 109.5 . . ?
H4'1 C4' H4'2 109.5 . . ?
H4'1 C4' H4'3 109.5 . . ?
H4'2 C4' H4'3 109.5 . . ?
N1 C5 C1 117.8(3) . . ?
N1 C5 P1 114.7(2) . . ?
C1 C5 P1 127.5(2) . . ?
N1 C5 K2 63.19(15) . . ?
C1 C5 K2 110.0(2) . . ?
P1 C5 K2 91.97(11) . . ?
N2 C6 C7 117.5(3) . . ?
N2 C6 P1 114.0(2) . . ?
C7 C6 P1 128.5(3) . . ?
N2 C6 K2 61.32(16) . . ?
C7 C6 K2 116.8(2) . . ?
P1 C6 K2 86.94(12) . . ?
C9 C7 C8 112.4(5) . . ?
C9 C7 C6 110.6(3) . . ?
C8 C7 C6 108.6(4) . . ?
C9 C7 C10 109.6(4) . . ?
C8 C7 C10 106.4(4) . . ?
C6 C7 C10 109.2(3) . . ?
C7 C8 H8A 109.5 . . ?
C7 C8 H8B 109.5 . . ?
H8A C8 H8B 109.5 . . ?
C7 C8 H8C 109.5 . . ?
H8A C8 H8C 109.5 . . ?
H8B C8 H8C 109.5 . . ?
C7 C9 H9A 109.5 . . ?
C7 C9 H9B 109.5 . . ?
H9A C9 H9B 109.5 . . ?
C7 C9 H9C 109.5 . . ?
H9A C9 H9C 109.5 . . ?
H9B C9 H9C 109.5 . . ?
C7 C10 H10A 109.5 . . ?
C7 C10 H10B 109.5 . . ?
H10A C10 H10B 109.5 . . ?
C7 C10 H10C 109.5 . . ?
H10A C10 H10C 109.5 . . ?
H10B C10 H10C 109.5 . . ?
C12 C11 C15 112.60(15) . . ?
C12 C11 C14 112.0(10) . . ?
C15 C11 C14 111.1(10) . . ?
C12 C11 C13 108.7(9) . . ?
C15 C11 C13 110.6(7) . . ?
C14 C11 C13 101.4(14) . . ?
C11 C12 H12A 109.5 . . ?
C11 C12 H12B 109.5 . . ?
H12A C12 H12B 109.5 . . ?
C11 C12 H12C 109.5 . . ?
H12A C12 H12C 109.5 . . ?
H12B C12 H12C 109.5 . . ?
C11 C13 H13A 109.5 . . ?
C11 C13 H13B 109.5 . . ?
H13A C13 H13B 109.5 . . ?
C11 C13 H13C 109.5 . . ?
H13A C13 H13C 109.5 . . ?
H13B C13 H13C 109.5 . . ?
C11 C14 H14A 109.5 . . ?
C11 C14 H14B 109.5 . . ?
H14A C14 H14B 109.5 . . ?
C11 C14 H14C 109.5 . . ?
H14A C14 H14C 109.5 . . ?
H14B C14 H14C 109.5 . . ?
H12A C12' H12B 94.3 . . ?
H12A C12' H12D 83.5 . . ?
H12B C12' H12D 17.5 . . ?
H12A C12' H12E 47.2 . . ?
H12B C12' H12E 107.8 . . ?
H12D C12' H12E 109.5 . . ?
H12A C12' H12F 156.7 . . ?
H12B C12' H12F 94.5 . . ?
H12D C12' H12F 109.5 . . ?
H12E C12' H12F 109.5 . . ?
H13D C13' H13E 109.5 . . ?
H13D C13' H13F 109.5 . . ?
H13E C13' H13F 109.5 . . ?
H14D C14' H14E 109.5 . . ?
H14D C14' H14F 109.5 . . ?
H14E C14' H14F 109.5 . . ?
N3 C15 C11 120.7(3) . . ?
N3 C15 P2 112.7(2) . . ?
C11 C15 P2 126.6(2) . . ?
N4 C16 C17 120.5(3) . . ?
N4 C16 P2 112.3(2) . . ?
C17 C16 P2 127.2(2) . . ?
C20 C17 C16 110.8(7) . . ?
C20 C17 C19 106.3(14) . . ?
C16 C17 C19 111.4(8) . . ?
C20 C17 C18 111.4(17) . . ?
C16 C17 C18 111.7(8) . . ?
C19 C17 C18 105(2) . . ?
C17 C18 H18A 109.5 . . ?
C17 C18 H18B 109.5 . . ?
H18A C18 H18B 109.5 . . ?
C17 C18 H18C 109.5 . . ?
H18A C18 H18C 109.5 . . ?
H18B C18 H18C 109.5 . . ?
C17 C19 H19A 109.5 . . ?
C17 C19 H19B 109.5 . . ?
H19A C19 H19B 109.5 . . ?
C17 C19 H19C 109.5 . . ?
H19A C19 H19C 109.5 . . ?
H19B C19 H19C 109.5 . . ?
C17 C20 H20A 109.5 . . ?
C17 C20 H20B 109.5 . . ?
H20A C20 H20B 109.5 . . ?
C17 C20 H20C 109.5 . . ?
H20A C20 H20C 109.5 . . ?
H20B C20 H20C 109.5 . . ?
H18D C18' H18E 109.5 . . ?
H18D C18' H18F 109.5 . . ?
H18E C18' H18F 109.5 . . ?
H19D C19' H19E 109.5 . . ?
H19D C19' H19F 109.5 . . ?
H19E C19' H19F 109.5 . . ?
H20D C20' H20E 109.5 . . ?
H20D C20' H20F 109.5 . . ?
H20E C20' H20F 109.5 . . ?
C21 O1 C24 109(3) . . ?
O1 C21 C22 102(2) . . ?
O1 C21 H21A 111.4 . . ?
C22 C21 H21A 111.4 . . ?
O1 C21 H21B 111.4 . . ?
C22 C21 H21B 111.4 . . ?
H21A C21 H21B 109.3 . . ?
C23 C22 C21 115(2) . . ?
C23 C22 H22A 108.4 . . ?
C21 C22 H22A 108.4 . . ?
C23 C22 H22B 108.4 . . ?
C21 C22 H22B 108.4 . . ?
H22A C22 H22B 107.5 . . ?
C24 C23 C22 95.3(16) . . ?
C24 C23 H23A 112.7 . . ?
C22 C23 H23A 112.7 . . ?
C24 C23 H23B 112.7 . . ?
C22 C23 H23B 112.7 . . ?
H23A C23 H23B 110.2 . . ?
C23 C24 O1 108.8(19) . . ?
C23 C24 H24A 109.9 . . ?
O1 C24 H24A 109.9 . . ?
C23 C24 H24B 109.9 . . ?
O1 C24 H24B 109.9 . . ?
H24A C24 H24B 108.3 . . ?
O1' C21' C22' 109.0(11) . . ?
O1' C21' H21C 109.9 . . ?
C22' C21' H21C 109.9 . . ?
O1' C21' H21D 109.9 . . ?
C22' C21' H21D 109.9 . . ?
H21C C21' H21D 108.3 . . ?
C23' C22' C21' 102.5(11) . . ?
C23' C22' H22C 111.3 . . ?
C21' C22' H22C 111.3 . . ?
C23' C22' H22D 111.3 . . ?
C21' C22' H22D 111.3 . . ?
H22C C22' H22D 109.2 . . ?
C22' C23' H23C 110.2 . . ?
C22' C23' H23D 110.2 . . ?
H23C C23' H23D 108.5 . . ?

loop_
_geom_bond_atom_site_label_1
_geom_bond_atom_site_label_2
_geom_bond_distance
_geom_bond_site_symmetry_2
_geom_bond_publ_flag
K1 O2 2.637(2) . ?
K1 N2 2.735(3) . ?
K1 N1 2.792(2) . ?
K1 N3 2.802(3) 2_556 ?
K1 N4 2.881(3) 2_556 ?
K1 K2 4.0355(16) . ?
K2 O3 2.601(2) 3_567 ?
K2 O3 2.778(2) . ?
K2 N1 2.794(2) . ?
K2 O2 2.876(2) . ?
K2 N2 2.889(3) . ?
K2 C5 3.129(3) . ?
K2 C6 3.280(3) . ?
K2 P2 3.3067(13) . ?
K2 P1 3.6310(16) . ?
K2 K2 4.0380(15) 3_567 ?
P1 C5 1.738(3) . ?
P1 C6 1.743(3) . ?
P2 O2 1.474(2) . ?
P2 O3 1.4879(19) . ?
P2 C15 1.824(3) . ?
P2 C16 1.829(3) . ?
N1 C5 1.319(3) . ?
N1 N2 1.369(3) . ?
N2 C6 1.315(4) . ?
N3 C15 1.261(3) . ?
N3 N4 1.491(3) . ?
N3 K1 2.802(3) 2_546 ?
N4 C16 1.264(3) . ?
N4 K1 2.881(3) 2_546 ?
O3 K2 2.601(2) 3_567 ?
C1 C2 1.456(9) . ?
C1 C3 1.499(11) . ?
C1 C5 1.519(5) . ?
C1 C4 1.609(9) . ?
C2 H2A 0.9600 . ?
C2 H2B 0.9600 . ?
C2 H2C 0.9600 . ?
C3 H3A 0.9600 . ?
C3 H3B 0.9600 . ?
C3 H3C 0.9600 . ?
C4 H4A 0.9600 . ?
C4 H4B 0.9600 . ?
C4 H4C 0.9600 . ?
C2' H2'1 0.9600 . ?
C2' H2'2 0.9600 . ?
C2' H2'3 0.9600 . ?
C3' H3'1 0.9600 . ?
C3' H3'2 0.9600 . ?
C3' H3'3 0.9600 . ?
C4' H4'1 0.9600 . ?
C4' H4'2 0.9600 . ?
C4' H4'3 0.9600 . ?
C6 C7 1.514(5) . ?
C7 C9 1.485(6) . ?
C7 C8 1.510(7) . ?
C7 C10 1.534(5) . ?
C8 H8A 0.9600 . ?
C8 H8B 0.9600 . ?
C8 H8C 0.9600 . ?
C9 H9A 0.9600 . ?
C9 H9B 0.9600 . ?
C9 H9C 0.9600 . ?
C10 H10A 0.9600 . ?
C10 H10B 0.9600 . ?
C10 H10C 0.9600 . ?
C11 C12 1.4397 . ?
C11 C15 1.503(4) . ?
C11 C14 1.62(2) . ?
C11 C13 1.622(19) . ?
C12 H12A 0.9600 . ?
C12 H12B 0.9600 . ?
C12 H12C 0.9600 . ?
C13 H13A 0.9600 . ?
C13 H13B 0.9600 . ?
C13 H13C 0.9600 . ?
C14 H14A 0.9600 . ?
C14 H14B 0.9600 . ?
C14 H14C 0.9600 . ?
C12' H12A 1.4074 . ?
C12' H12B 0.5930 . ?
C12' H12D 0.9600 . ?
C12' H12E 0.9600 . ?
C12' H12F 0.9600 . ?
C13' H13D 0.9600 . ?
C13' H13E 0.9600 . ?
C13' H13F 0.9600 . ?
C14' H14D 0.9600 . ?
C14' H14E 0.9600 . ?
C14' H14F 0.9600 . ?
C16 C17 1.501(4) . ?
C17 C20 1.481(16) . ?
C17 C19 1.523(17) . ?
C17 C18 1.56(2) . ?
C18 H18A 0.9600 . ?
C18 H18B 0.9600 . ?
C18 H18C 0.9600 . ?
C19 H19A 0.9600 . ?
C19 H19B 0.9600 . ?
C19 H19C 0.9600 . ?
C20 H20A 0.9600 . ?
C20 H20B 0.9600 . ?
C20 H20C 0.9600 . ?
C18' H18D 0.9600 . ?
C18' H18E 0.9600 . ?
C18' H18F 0.9600 . ?
C19' H19D 0.9600 . ?
C19' H19E 0.9600 . ?
C19' H19F 0.9600 . ?
C20' H20D 0.9600 . ?
C20' H20E 0.9600 . ?
C20' H20F 0.9600 . ?
O1 C21 1.25(6) . ?
O1 C24 1.53(3) . ?
C21 C22 1.488(10) . ?
C21 H21A 0.9700 . ?
C21 H21B 0.9700 . ?
C22 C23 1.470(10) . ?
C22 H22A 0.9700 . ?
C22 H22B 0.9700 . ?
C23 C24 1.39(2) . ?
C23 H23A 0.9700 . ?
C23 H23B 0.9700 . ?
C24 H24A 0.9700 . ?
C24 H24B 0.9700 . ?
O1' C21' 1.43(2) . ?
C21' C22' 1.479(9) . ?
C21' H21C 0.9700 . ?
C21' H21D 0.9700 . ?
C22' C23' 1.465(9) . ?
C22' H22C 0.9700 . ?
C22' H22D 0.9700 . ?
C23' H23C 0.9700 . ?
C23' H23D 0.9700 . ?
